data_1528630
loop_
_publ_author_name
'Kennedy, B.J.'
'Zhou Qingdi'
'Kato, K.'
Ismunandar
'Kubota, Y.'

_publ_section_title
;
 Cation disorder and phase transitions in the four-layer ferroelectric
 Aurivillius phases A Bi4 Ti4 O15 (A = Ca, Sr, Ba, Pb)
;
_journal_name_full 'Journal of Solid State Chemistry'
_journal_page_first 1377
_journal_page_last 1386
_journal_volume 181
_journal_year 2008
_chemical_formula_sum 'Bi4.206 Ca0.794 O15 Ti4'
_chemical_name_systematic 'Ca Bi4 (Ti4 O15)'
_space_group_IT_number 36
_symmetry_space_group_name_Hall 'A -2 2a'
_symmetry_space_group_name_H-M 'A 21 a m'
_cell_angle_alpha 90
_cell_angle_beta 90
_cell_angle_gamma 90
_cell_formula_units_Z 4
_cell_length_a 5.4329
_cell_length_b 5.4113
_cell_length_c 40.721
_cell_volume 1197.159
_citation_journal_id_ASTM JSSCBI
_cod_data_source_file Kennedy_JSSCBI_2008_1538.cif
_cod_data_source_block Bi4.206Ca0.794O15Ti4
_cod_original_sg_symbol_Hall 'C 2c -2 (z,y,-x)'
_cod_database_code 1528630

loop_
_symmetry_equiv_pos_as_xyz
x,y,z
x+1/2,-y,-z
x,y,-z
x+1/2,-y,z
x,y+1/2,z+1/2
x+1/2,-y+1/2,-z+1/2
x,y+1/2,-z+1/2
x+1/2,-y+1/2,z+1/2

loop_
_atom_site_label
_atom_site_type_symbol
_atom_site_fract_x
_atom_site_fract_y
_atom_site_fract_z
_atom_site_occupancy
_atom_site_U_iso_or_equiv
Ti2 Ti+4 0.229 0.2547 0.3488 1 0.0
O3 O-2 0.2939 0.3081 0.4026 1 0.0
Bi2 Bi+3 0.2613 0.2445 0.10423 0.765 0.0
Bi3 Bi+3 0.2487 0.2646 0.2188 1 0.0
O6 O-2 0.4963 0.4941 0.2502 1 0.0
Ca1 Ca+2 0.25 0.2538 0 0.324 0.0
O8 O-2 0.0485 0.0298 0.1453 1 0.0
O4 O-2 0.5145 0.4914 0.139 1 0.0
Ca2 Ca+2 0.2613 0.2445 0.10423 0.235 0.0
O7 O-2 -0.0117 -0.0205 0.0438 1 0.0
O2 O-2 0.5919 0.5613 0.0522 1 0.0
O1 O-2 0.2767 0.2125 0.5 1 0.0
O5 O-2 0.2589 0.2198 0.301 1 0.0
Ti1 Ti+4 0.2621 0.2439 0.5485 1 0.0
Bi1 Bi+3 0.25 0.2538 0 0.676 0.0
